data_7720742
loop_
_publ_author_name
'Bracho Pozsoni, Nestor'
'Donati, Chiara'
'Rigon, Laura'
'Bouye, Fatima Ali'
'Planckaert, Tom'
'Tzouras, Nikolaos V.'
'Van Hecke, Kristof'
'Gandin, Valentina'
'Scattolin, Thomas'
'Nolan, Steven P.'

_publ_section_title
;
 Gold(I)-indomethacin anticancer candidates with anti-breast cancer stem
 cell properties.
;
_journal_issue 15
_journal_name_full 'Dalton transactions (Cambridge, England : 2003)'
_journal_page_first 5960
_journal_page_last 5969
_journal_paper_doi 10.1039/d6dt00194g
_journal_volume 55
_journal_year 2026
_chemical_formula_moiety 'C44 H41 Au Cl N3 O4'
_chemical_formula_sum 'C44 H41 Au Cl N3 O4'
_chemical_formula_weight 908.21
_chemical_name_common '[Au(ImPy)Indomethacin]'
_space_group_crystal_system monoclinic
_space_group_IT_number 14
_space_group_name_Hall '-P 2ybc'
_space_group_name_H-M_alt 'P 1 21/c 1'
_atom_sites_solution_hydrogens geom
_atom_sites_solution_primary dual
_audit_block_doi 10.5517/ccdc.csd.cc2kgdhy
_audit_creation_date 2024-07-02
_audit_creation_method
;
Olex2 1.5
(compiled 2024.01.12 svn.r2f8d729c for OlexSys, GUI svn.r6928)
;
_audit_update_record
;
2024-07-02 deposited with the CCDC.	2026-03-25 downloaded from the CCDC.
;
_cell_angle_alpha 90
_cell_angle_beta 94.666(2)
_cell_angle_gamma 90
_cell_formula_units_Z 4
_cell_length_a 11.7380(2)
_cell_length_b 13.1525(3)
_cell_length_c 24.7311(5)
_cell_measurement_reflns_used 19083
_cell_measurement_temperature 100(2)
_cell_measurement_theta_max 29.1850
_cell_measurement_theta_min 2.9220
_cell_volume 3805.43(13)
_computing_cell_refinement 'CrysAlisPro 1.171.42.49 (Rigaku OD, 2022)'
_computing_data_collection 'CrysAlisPro 1.171.42.49 (Rigaku OD, 2022)'
_computing_data_reduction 'CrysAlisPro 1.171.42.49 (Rigaku OD, 2022)'
_computing_molecular_graphics 'Olex2 1.5 (Dolomanov et al., 2009)'
_computing_publication_material 'Olex2 1.5 (Dolomanov et al., 2009)'
_computing_structure_refinement 'SHELXL 2018/3 (Sheldrick, 2015)'
_computing_structure_solution 'SHELXT  (Sheldrick, 2015)'
_diffrn_ambient_temperature 100(2)
_diffrn_detector_area_resol_mean 10.4839
_diffrn_detector_type Atlas
_diffrn_measured_fraction_theta_full 0.999
_diffrn_measured_fraction_theta_max 0.875
_diffrn_measurement_details
;
List of Runs (angles in degrees, time in seconds):

  # Type    Start    End  Width  t~exp~   \w     \q     \k     \f   Frames
#--------------------------------------------------------------------------
  1  \w    -14.00  84.00   1.00   10.00    --   10.17  38.00 -90.00   98
  2  \w    -18.00  83.00   1.00   10.00    --   10.17  57.00-180.00  101
  3  \w    -44.00  21.00   1.00   10.00    --  -11.42  77.00  30.00   65
  4  \w    -18.00   7.00   1.00   10.00    --   10.17  57.00  30.00   25
  5  \w    -44.00  21.00   1.00   10.00    --  -11.42  77.00-120.00   65
  6  \w    -44.00  21.00   1.00   10.00    --  -11.42  77.00 150.00   65
;
_diffrn_measurement_device 'four-circle diffractometer'
_diffrn_measurement_device_type 'SuperNova, Dual, Cu at home/near, Atlas'
_diffrn_measurement_method '\w scans'
_diffrn_radiation_type MoK\a
_diffrn_radiation_wavelength 0.71073
_diffrn_reflns_av_R_equivalents 0.0427
_diffrn_reflns_av_unetI/netI 0.0431
_diffrn_reflns_Laue_measured_fraction_full 0.999
_diffrn_reflns_Laue_measured_fraction_max 0.875
_diffrn_reflns_limit_h_max 16
_diffrn_reflns_limit_h_min -16
_diffrn_reflns_limit_k_max 17
_diffrn_reflns_limit_k_min -16
_diffrn_reflns_limit_l_max 31
_diffrn_reflns_limit_l_min -33
_diffrn_reflns_number 44193
_diffrn_reflns_point_group_measured_fraction_full 0.999
_diffrn_reflns_point_group_measured_fraction_max 0.875
_diffrn_reflns_theta_full 25.242
_diffrn_reflns_theta_max 29.778
_diffrn_reflns_theta_min 2.774
_exptl_absorpt_coefficient_mu 3.984
_exptl_absorpt_correction_T_max 1.000
_exptl_absorpt_correction_T_min 0.899
_exptl_absorpt_correction_type gaussian
_exptl_absorpt_process_details
;
CrysAlisPro 1.171.42.49 (Rigaku Oxford Diffraction, 2022)
Numerical absorption correction based on gaussian integration over
a multifaceted crystal model
Empirical absorption correction using spherical harmonics,
implemented in SCALE3 ABSPACK scaling algorithm.
;
_exptl_crystal_colour 'clear light colourless'
_exptl_crystal_colour_lustre clear
_exptl_crystal_colour_modifier light
_exptl_crystal_colour_primary colourless
_exptl_crystal_density_diffrn 1.585
_exptl_crystal_description block
_exptl_crystal_F_000 1816
_exptl_crystal_recrystallization_method 'Tetrahydrofuran in pentane'
_exptl_crystal_size_max 0.24
_exptl_crystal_size_mid 0.15
_exptl_crystal_size_min 0.11
_refine_diff_density_max 1.863
_refine_diff_density_min -1.111
_refine_diff_density_rms 0.120
_refine_ls_extinction_method none
_refine_ls_goodness_of_fit_ref 1.023
_refine_ls_hydrogen_treatment constr
_refine_ls_matrix_type full
_refine_ls_number_parameters 484
_refine_ls_number_reflns 9542
_refine_ls_number_restraints 0
_refine_ls_restrained_S_all 1.023
_refine_ls_R_factor_all 0.0542
_refine_ls_R_factor_gt 0.0346
_refine_ls_shift/su_max 0.001
_refine_ls_shift/su_mean 0.000
_refine_ls_structure_factor_coef Fsqd
_refine_ls_weighting_details 'w=1/[\s^2^(Fo^2^)+(0.0192P)^2^+8.5919P] where P=(Fo^2^+2Fc^2^)/3'
_refine_ls_weighting_scheme calc
_refine_ls_wR_factor_gt 0.0611
_refine_ls_wR_factor_ref 0.0684
_reflns_Friedel_coverage 0.000
_reflns_number_gt 7537
_reflns_number_total 9542
_reflns_threshold_expression 'I > 2\s(I)'
_cod_data_source_file d6dt00194g2.cif
_cod_data_source_block nb445
_cod_depositor_comments 'Adding full bibliography for 7720742--7720745.cif.'
_cod_database_code 7720742
_shelx_shelxl_version_number 2018/3
_shelx_space_group_comment
;
The symmetry employed for this shelxl refinement is uniquely defined
by the following loop, which should always be used as a source of
symmetry information in preference to the above space-group names.
They are only intended as comments.
;
_shelx_estimated_absorpt_t_max 0.668
_shelx_estimated_absorpt_t_min 0.448
_olex2_refinement_description
;
1. Fixed Uiso
 At 1.2 times of:
  All C(H) groups, All C(H,H) groups
 At 1.5 times of:
  All C(H,H,H) groups
2.a Ternary CH refined with riding coordinates:
 C11(H11), C14(H14)
2.b Secondary CH2 refined with riding coordinates:
 C27(H27A,H27B)
2.c Aromatic/amide H refined with riding coordinates:
 C2(H2), C21(H21), C22(H22), C25(H25), C8(H8), C16(H16), C18(H18), C44(H44),
 C36(H36), C41(H41), C7(H7), C23(H23), C24(H24), C17(H17), C43(H43), C6(H6),
 C33(H33), C34(H34), C40(H40)
2.d Idealised Me refined as rotating group:
 C28(H28A,H28B,H28C), C37(H37A,H37B,H37C), C12(H12A,H12B,H12C), C15(H15A,H15B,
 H15C), C13(H13A,H13B,H13C), C10(H10A,H10B,H10C)
;
_olex2_exptl_crystal_mounting_method 'mounted on a LithoLoop'
_olex2_submission_special_instructions 'No special instructions were received'
_oxdiff_exptl_absorpt_empirical_details
;
Empirical correction (ABSPACK) includes:
- Absorption correction using spherical harmonics
- Frame scaling
;

loop_
_space_group_symop_operation_xyz
'x, y, z'
'-x, y+1/2, -z+1/2'
'-x, -y, -z'
'x, -y-1/2, z-1/2'

loop_
_atom_site_label
_atom_site_type_symbol
_atom_site_fract_x
_atom_site_fract_y
_atom_site_fract_z
_atom_site_U_iso_or_equiv
_atom_site_adp_type
_atom_site_occupancy
_atom_site_site_symmetry_order
_atom_site_calc_flag
_atom_site_refinement_flags_posn
_atom_site_refinement_flags_adp
_atom_site_refinement_flags_occupancy
_atom_site_disorder_assembly
_atom_site_disorder_group
Au1 Au 0.57572(2) 0.19127(2) 0.32260(2) 0.02260(5) Uani 1 1 d . . . . .
Cl1 Cl 0.06046(8) 0.94212(8) 0.43361(5) 0.0408(3) Uani 1 1 d . . . . .
O1 O 0.5485(2) 0.3133(2) 0.36952(11) 0.0337(6) Uani 1 1 d . . . . .
N2 N 0.4847(2) 0.0220(2) 0.25643(11) 0.0226(6) Uani 1 1 d . . . . .
O3 O 0.3536(2) 0.0880(2) 0.54950(11) 0.0365(7) Uani 1 1 d . . . . .
N1 N 0.6664(2) 0.0217(2) 0.25273(12) 0.0214(6) Uani 1 1 d . . . . .
O2 O 0.6420(3) 0.2498(2) 0.44327(12) 0.0463(8) Uani 1 1 d . . . . .
O4 O 0.0302(2) 0.4403(2) 0.42417(13) 0.0424(7) Uani 1 1 d . . . . .
C1 C 0.5792(3) 0.0750(3) 0.27380(13) 0.0204(7) Uani 1 1 d . . . . .
C26 C 0.5828(3) 0.3141(3) 0.41924(15) 0.0252(8) Uani 1 1 d . . . . .
N3 N 0.2222(3) 0.4427(2) 0.44293(12) 0.0269(7) Uani 1 1 d . . . . .
C9 C 0.3302(3) 0.0313(3) 0.31744(15) 0.0249(8) Uani 1 1 d . . . . .
C4 C 0.3698(3) 0.0532(3) 0.26688(14) 0.0239(8) Uani 1 1 d . . . . .
C19 C 0.7842(3) 0.0447(3) 0.25662(15) 0.0245(8) Uani 1 1 d . . . . .
C2 C 0.5077(3) -0.0616(3) 0.22641(15) 0.0280(8) Uani 1 1 d . . . . .
H2 H 0.453704 -0.109101 0.210770 0.034 Uiso 1 1 calc R U . . .
C5 C 0.3042(3) 0.1044(3) 0.22550(15) 0.0290(8) Uani 1 1 d . . . . .
C3 C 0.6233(3) -0.0638(3) 0.22320(15) 0.0262(8) Uani 1 1 d . . . . .
C21 C 0.8623(3) 0.1512(3) 0.33569(16) 0.0335(9) Uani 1 1 d . . . . .
H21 H 0.868218 0.092342 0.357986 0.040 Uiso 1 1 calc R U . . .
C31 C 0.3508(3) 0.3246(3) 0.47579(14) 0.0250(8) Uani 1 1 d . . . . .
C22 C 0.8948(3) 0.2460(4) 0.35731(18) 0.0398(10) Uani 1 1 d . . . . .
H22 H 0.923081 0.251489 0.394283 0.048 Uiso 1 1 calc R U . . .
C11 C 0.4014(3) -0.0257(3) 0.36197(15) 0.0289(8) Uani 1 1 d . . . . .
H11 H 0.482533 -0.025842 0.352401 0.035 Uiso 1 1 calc R U . . .
C25 C 0.8152(3) 0.2301(3) 0.24997(17) 0.0340(9) Uani 1 1 d . . . . .
H25 H 0.789079 0.225287 0.212682 0.041 Uiso 1 1 calc R U . . .
C20 C 0.8214(3) 0.1432(3) 0.28179(15) 0.0247(8) Uani 1 1 d . . . . .
C8 C 0.2192(3) 0.0629(3) 0.32551(16) 0.0292(8) Uani 1 1 d . . . . .
H8 H 0.189193 0.049653 0.359341 0.035 Uiso 1 1 calc R U . . .
C14 C 0.3496(3) 0.1318(3) 0.17164(16) 0.0353(10) Uani 1 1 d . . . . .
H14 H 0.428375 0.102903 0.171303 0.042 Uiso 1 1 calc R U . . .
C28 C 0.3539(3) 0.5686(3) 0.39871(17) 0.0367(10) Uani 1 1 d . . . . .
H28A H 0.296276 0.571893 0.367782 0.055 Uiso 1 1 calc R U . . .
H28B H 0.430287 0.565425 0.385472 0.055 Uiso 1 1 calc R U . . .
H28C H 0.348084 0.629271 0.421314 0.055 Uiso 1 1 calc R U . . .
C16 C 0.7000(3) -0.1299(3) 0.19919(17) 0.0327(9) Uani 1 1 d . . . . .
H16 H 0.672320 -0.187860 0.179304 0.039 Uiso 1 1 calc R U . . .
C18 C 0.8537(3) -0.0206(3) 0.23346(17) 0.0306(9) Uani 1 1 d . . . . .
H18 H 0.933419 -0.006953 0.236178 0.037 Uiso 1 1 calc R U . . .
C35 C 0.3093(3) 0.1732(3) 0.52321(15) 0.0283(8) Uani 1 1 d . . . . .
C44 C 0.1642(3) 0.6608(3) 0.47122(16) 0.0293(8) Uani 1 1 d . . . . .
H44 H 0.209937 0.628087 0.499538 0.035 Uiso 1 1 calc R U . . .
C30 C 0.4115(3) 0.4056(3) 0.45129(15) 0.0260(8) Uani 1 1 d . . . . .
C29 C 0.3341(3) 0.4755(3) 0.43170(15) 0.0277(8) Uani 1 1 d . . . . .
C36 C 0.3896(3) 0.2376(3) 0.50357(15) 0.0263(8) Uani 1 1 d . . . . .
H36 H 0.468919 0.222788 0.508894 0.032 Uiso 1 1 calc R U . . .
C41 C 0.0324(3) 0.7564(3) 0.38791(17) 0.0349(9) Uani 1 1 d . . . . .
H41 H -0.011671 0.789710 0.359270 0.042 Uiso 1 1 calc R U . . .
C7 C 0.1522(3) 0.1129(3) 0.28554(16) 0.0317(9) Uani 1 1 d . . . . .
H7 H 0.077047 0.133542 0.292113 0.038 Uiso 1 1 calc R U . . .
C27 C 0.5390(3) 0.4068(3) 0.44960(17) 0.0312(9) Uani 1 1 d . . . . .
H27A H 0.575281 0.407426 0.487159 0.037 Uiso 1 1 calc R U . . .
H27B H 0.561730 0.469840 0.431447 0.037 Uiso 1 1 calc R U . . .
C37 C 0.2756(4) 0.0176(3) 0.56994(19) 0.0431(11) Uani 1 1 d . . . . .
H37A H 0.220196 -0.004229 0.540447 0.065 Uiso 1 1 calc R U . . .
H37B H 0.235307 0.050152 0.598475 0.065 Uiso 1 1 calc R U . . .
H37C H 0.317745 -0.041728 0.584958 0.065 Uiso 1 1 calc R U . . .
C23 C 0.8858(3) 0.3309(3) 0.32517(19) 0.0403(11) Uani 1 1 d . . . . .
H23 H 0.907107 0.395440 0.340062 0.048 Uiso 1 1 calc R U . . .
C42 C 0.0830(3) 0.8107(3) 0.43102(17) 0.0328(9) Uani 1 1 d . . . . .
C32 C 0.2339(3) 0.3470(3) 0.46898(15) 0.0255(8) Uani 1 1 d . . . . .
C12 C 0.3979(4) 0.0263(4) 0.41676(16) 0.0424(11) Uani 1 1 d . . . . .
H12A H 0.422659 0.097153 0.413875 0.064 Uiso 1 1 calc R U . . .
H12B H 0.449104 -0.009154 0.443782 0.064 Uiso 1 1 calc R U . . .
H12C H 0.319695 0.024557 0.427907 0.064 Uiso 1 1 calc R U . . .
C24 C 0.8465(3) 0.3233(3) 0.27178(19) 0.0405(10) Uani 1 1 d . . . . .
H24 H 0.840670 0.382404 0.249653 0.049 Uiso 1 1 calc R U . . .
C17 C 0.8130(3) -0.1095(3) 0.20498(18) 0.0355(10) Uani 1 1 d . . . . .
H17 H 0.865600 -0.154365 0.190054 0.043 Uiso 1 1 calc R U . . .
C15 C 0.2770(4) 0.0873(4) 0.12377(16) 0.0414(10) Uani 1 1 d . . . . .
H15A H 0.272570 0.013354 0.127848 0.062 Uiso 1 1 calc R U . . .
H15B H 0.311718 0.103572 0.090088 0.062 Uiso 1 1 calc R U . . .
H15C H 0.199981 0.116371 0.122476 0.062 Uiso 1 1 calc R U . . .
C43 C 0.1494(3) 0.7650(3) 0.47274(16) 0.0316(9) Uani 1 1 d . . . . .
H43 H 0.184134 0.804186 0.501845 0.038 Uiso 1 1 calc R U . . .
C6 C 0.1937(3) 0.1331(3) 0.23617(16) 0.0320(9) Uani 1 1 d . . . . .
H6 H 0.146310 0.167059 0.208907 0.038 Uiso 1 1 calc R U . . .
C33 C 0.1538(3) 0.2833(3) 0.48924(16) 0.0315(9) Uani 1 1 d . . . . .
H33 H 0.074587 0.299030 0.484939 0.038 Uiso 1 1 calc R U . . .
C39 C 0.1132(3) 0.6036(3) 0.42885(16) 0.0288(8) Uani 1 1 d . . . . .
C34 C 0.1929(3) 0.1954(3) 0.51614(15) 0.0300(8) Uani 1 1 d . . . . .
H34 H 0.139404 0.149925 0.529890 0.036 Uiso 1 1 calc R U . . .
C13 C 0.3583(5) 0.2473(4) 0.16600(19) 0.0613(15) Uani 1 1 d . . . . .
H13A H 0.281623 0.277197 0.164804 0.092 Uiso 1 1 calc R U . . .
H13B H 0.393346 0.263877 0.132458 0.092 Uiso 1 1 calc R U . . .
H13C H 0.405388 0.274896 0.197114 0.092 Uiso 1 1 calc R U . . .
C38 C 0.1172(3) 0.4906(3) 0.43017(16) 0.0307(9) Uani 1 1 d . . . . .
C10 C 0.3618(4) -0.1363(3) 0.36436(18) 0.0401(10) Uani 1 1 d . . . . .
H10A H 0.281178 -0.138214 0.372031 0.060 Uiso 1 1 calc R U . . .
H10B H 0.407998 -0.172156 0.393123 0.060 Uiso 1 1 calc R U . . .
H10C H 0.370688 -0.169366 0.329445 0.060 Uiso 1 1 calc R U . . .
C40 C 0.0475(3) 0.6516(3) 0.38730(17) 0.0328(9) Uani 1 1 d . . . . .
H40 H 0.012513 0.612533 0.358178 0.039 Uiso 1 1 calc R U . . .

loop_
_atom_site_aniso_label
_atom_site_aniso_U_11
_atom_site_aniso_U_22
_atom_site_aniso_U_33
_atom_site_aniso_U_23
_atom_site_aniso_U_13
_atom_site_aniso_U_12
Au1 0.01905(7) 0.02268(8) 0.02650(8) -0.00113(6) 0.00449(5) 0.00224(6)
Cl1 0.0332(5) 0.0261(5) 0.0649(7) 0.0078(5) 0.0160(5) 0.0021(4)
O1 0.0423(16) 0.0253(15) 0.0341(15) -0.0034(12) 0.0063(12) 0.0099(12)
N2 0.0171(14) 0.0267(17) 0.0243(15) -0.0012(12) 0.0039(12) -0.0005(12)
O3 0.0354(15) 0.0322(16) 0.0423(16) 0.0095(13) 0.0055(13) 0.0017(12)
N1 0.0167(14) 0.0211(16) 0.0269(16) 0.0001(12) 0.0044(12) 0.0003(12)
O2 0.0480(18) 0.047(2) 0.0420(18) -0.0084(15) -0.0074(15) 0.0151(15)
O4 0.0332(16) 0.0317(17) 0.060(2) -0.0016(14) -0.0083(14) -0.0037(13)
C1 0.0167(16) 0.0227(19) 0.0222(17) 0.0010(14) 0.0043(13) 0.0013(14)
C26 0.0174(16) 0.024(2) 0.034(2) 0.0013(16) 0.0007(15) -0.0031(15)
N3 0.0276(16) 0.0256(17) 0.0283(16) 0.0001(13) 0.0062(13) -0.0007(13)
C9 0.0192(17) 0.025(2) 0.030(2) -0.0017(15) 0.0037(15) -0.0028(14)
C4 0.0124(15) 0.030(2) 0.0298(19) -0.0028(15) 0.0046(14) -0.0037(14)
C19 0.0162(16) 0.025(2) 0.033(2) 0.0015(15) 0.0038(15) 0.0009(14)
C2 0.0224(18) 0.027(2) 0.035(2) -0.0036(16) 0.0034(16) -0.0036(15)
C5 0.0211(18) 0.034(2) 0.032(2) -0.0015(17) 0.0037(16) -0.0029(15)
C3 0.0252(18) 0.024(2) 0.0297(19) -0.0032(15) 0.0066(15) -0.0013(15)
C21 0.0262(19) 0.038(2) 0.037(2) 0.0026(18) 0.0107(17) -0.0037(17)
C31 0.0254(18) 0.026(2) 0.0249(18) -0.0055(15) 0.0076(15) -0.0009(15)
C22 0.030(2) 0.053(3) 0.037(2) -0.011(2) 0.0046(18) -0.012(2)
C11 0.0219(18) 0.035(2) 0.030(2) 0.0008(17) 0.0049(16) -0.0003(16)
C25 0.030(2) 0.030(2) 0.041(2) 0.0002(18) -0.0040(18) -0.0007(17)
C20 0.0122(16) 0.029(2) 0.034(2) -0.0025(16) 0.0055(15) -0.0012(14)
C8 0.0235(18) 0.032(2) 0.034(2) -0.0027(17) 0.0100(16) -0.0055(16)
C14 0.0202(19) 0.052(3) 0.033(2) 0.0082(19) 0.0021(16) 0.0027(18)
C28 0.039(2) 0.031(2) 0.043(2) 0.0027(18) 0.0182(19) 0.0016(18)
C16 0.031(2) 0.023(2) 0.046(2) -0.0054(17) 0.0104(18) -0.0003(16)
C18 0.0163(17) 0.026(2) 0.051(2) -0.0027(18) 0.0069(17) 0.0006(15)
C35 0.032(2) 0.024(2) 0.029(2) -0.0017(15) 0.0036(16) 0.0016(16)
C44 0.0230(18) 0.031(2) 0.034(2) 0.0015(16) 0.0017(16) 0.0017(15)
C30 0.0279(19) 0.022(2) 0.0293(19) -0.0057(15) 0.0076(16) -0.0016(15)
C29 0.0290(19) 0.025(2) 0.030(2) -0.0039(16) 0.0089(16) -0.0041(16)
C36 0.0240(18) 0.027(2) 0.0287(19) -0.0044(16) 0.0056(15) 0.0000(15)
C41 0.029(2) 0.038(3) 0.038(2) 0.0083(19) 0.0026(18) 0.0040(18)
C7 0.0177(18) 0.035(2) 0.043(2) -0.0041(18) 0.0066(17) -0.0024(16)
C27 0.0275(19) 0.027(2) 0.040(2) -0.0093(17) 0.0089(17) -0.0025(16)
C37 0.042(2) 0.030(2) 0.057(3) 0.007(2) 0.003(2) -0.0051(19)
C23 0.024(2) 0.037(3) 0.061(3) -0.015(2) 0.011(2) -0.0098(17)
C42 0.0224(18) 0.026(2) 0.051(2) 0.0049(19) 0.0115(17) 0.0020(16)
C32 0.0292(19) 0.0225(19) 0.0254(18) -0.0026(15) 0.0061(15) 0.0015(15)
C12 0.038(2) 0.056(3) 0.033(2) -0.004(2) 0.0034(19) 0.003(2)
C24 0.035(2) 0.026(2) 0.059(3) 0.002(2) -0.001(2) -0.0019(18)
C17 0.0253(19) 0.026(2) 0.057(3) -0.0079(19) 0.0109(19) 0.0044(16)
C15 0.039(2) 0.054(3) 0.032(2) -0.001(2) 0.0037(19) 0.003(2)
C43 0.027(2) 0.031(2) 0.037(2) -0.0045(17) 0.0075(17) -0.0047(16)
C6 0.0181(18) 0.040(3) 0.037(2) 0.0018(18) 0.0002(16) 0.0010(16)
C33 0.0251(19) 0.034(2) 0.036(2) 0.0004(17) 0.0050(17) -0.0016(16)
C39 0.0223(18) 0.030(2) 0.035(2) 0.0002(16) 0.0065(16) 0.0026(15)
C34 0.0306(19) 0.027(2) 0.034(2) -0.0013(17) 0.0109(16) -0.0068(17)
C13 0.079(4) 0.070(4) 0.036(3) 0.002(2) 0.012(3) -0.035(3)
C38 0.030(2) 0.031(2) 0.031(2) -0.0028(17) 0.0018(17) 0.0010(17)
C10 0.035(2) 0.038(3) 0.046(3) 0.009(2) 0.001(2) -0.0059(19)
C40 0.0256(19) 0.035(2) 0.037(2) -0.0017(18) 0.0007(17) 0.0010(17)

loop_
_atom_type_symbol
_atom_type_description
_atom_type_scat_dispersion_real
_atom_type_scat_dispersion_imag
_atom_type_scat_source
C C 0.0033 0.0016 'International Tables Vol C Tables 4.2.6.8 and 6.1.1.4'
H H 0.0000 0.0000 'International Tables Vol C Tables 4.2.6.8 and 6.1.1.4'
Au Au -2.0133 8.8022 'International Tables Vol C Tables 4.2.6.8 and 6.1.1.4'
Cl Cl 0.1484 0.1585 'International Tables Vol C Tables 4.2.6.8 and 6.1.1.4'
N N 0.0061 0.0033 'International Tables Vol C Tables 4.2.6.8 and 6.1.1.4'
O O 0.0106 0.0060 'International Tables Vol C Tables 4.2.6.8 and 6.1.1.4'

loop_
_exptl_crystal_face_index_h
_exptl_crystal_face_index_k
_exptl_crystal_face_index_l
_exptl_crystal_face_perp_dist
16 4 -4 0.0762
-16 -4 4 0.0643
0 -19 2 0.1057
-5 18 -1 0.1035
3 3 34 0.0396
0 -3 -34 0.0788
-16 1 -3 0.0450
16 -2 -2 0.0837
14 1 -20 0.0779
-3 -1 -33 0.0515
0 -1 35 0.0525

loop_
_geom_angle_atom_site_label_1
_geom_angle_atom_site_label_2
_geom_angle_atom_site_label_3
_geom_angle
_geom_angle_site_symmetry_1
_geom_angle_site_symmetry_3
_geom_angle_publ_flag
C1 Au1 O1 171.92(12) . . ?
C26 O1 Au1 120.9(2) . . ?
C1 N2 C4 123.2(3) . . ?
C1 N2 C2 113.3(3) . . ?
C2 N2 C4 123.5(3) . . ?
C35 O3 C37 117.9(3) . . ?
C1 N1 C19 128.3(3) . . ?
C1 N1 C3 110.8(3) . . ?
C3 N1 C19 120.9(3) . . ?
N2 C1 Au1 122.9(2) . . ?
N2 C1 N1 103.5(3) . . ?
N1 C1 Au1 133.3(2) . . ?
O1 C26 C27 112.9(3) . . ?
O2 C26 O1 126.3(4) . . ?
O2 C26 C27 120.7(3) . . ?
C32 N3 C29 107.4(3) . . ?
C38 N3 C29 128.8(3) . . ?
C38 N3 C32 123.7(3) . . ?
C4 C9 C11 123.0(3) . . ?
C8 C9 C4 116.6(3) . . ?
C8 C9 C11 120.4(3) . . ?
C9 C4 N2 118.8(3) . . ?
C9 C4 C5 123.3(3) . . ?
C5 C4 N2 117.9(3) . . ?
N1 C19 C20 117.9(3) . . ?
C18 C19 N1 117.3(3) . . ?
C18 C19 C20 124.6(3) . . ?
N2 C2 H2 126.6 . . ?
N2 C2 C3 106.8(3) . . ?
C3 C2 H2 126.6 . . ?
C4 C5 C14 122.9(3) . . ?
C6 C5 C4 117.1(3) . . ?
C6 C5 C14 120.0(3) . . ?
N1 C3 C16 119.5(3) . . ?
C2 C3 N1 105.6(3) . . ?
C2 C3 C16 134.9(4) . . ?
C22 C21 H21 120.0 . . ?
C20 C21 H21 120.0 . . ?
C20 C21 C22 120.0(4) . . ?
C36 C31 C30 131.4(3) . . ?
C36 C31 C32 120.7(3) . . ?
C32 C31 C30 107.9(3) . . ?
C21 C22 H22 120.0 . . ?
C23 C22 C21 120.0(4) . . ?
C23 C22 H22 120.0 . . ?
C9 C11 H11 107.8 . . ?
C9 C11 C10 110.2(3) . . ?
C12 C11 C9 111.6(3) . . ?
C12 C11 H11 107.8 . . ?
C12 C11 C10 111.3(3) . . ?
C10 C11 H11 107.8 . . ?
C20 C25 H25 119.6 . . ?
C24 C25 H25 119.6 . . ?
C24 C25 C20 120.8(4) . . ?
C21 C20 C19 122.5(4) . . ?
C21 C20 C25 118.8(4) . . ?
C25 C20 C19 118.7(3) . . ?
C9 C8 H8 119.2 . . ?
C7 C8 C9 121.6(3) . . ?
C7 C8 H8 119.2 . . ?
C5 C14 H14 107.9 . . ?
C5 C14 C15 112.2(3) . . ?
C5 C14 C13 110.2(4) . . ?
C15 C14 H14 107.9 . . ?
C15 C14 C13 110.4(4) . . ?
C13 C14 H14 107.9 . . ?
H28A C28 H28B 109.5 . . ?
H28A C28 H28C 109.5 . . ?
H28B C28 H28C 109.5 . . ?
C29 C28 H28A 109.5 . . ?
C29 C28 H28B 109.5 . . ?
C29 C28 H28C 109.5 . . ?
C3 C16 H16 120.5 . . ?
C17 C16 C3 119.1(4) . . ?
C17 C16 H16 120.5 . . ?
C19 C18 H18 118.5 . . ?
C19 C18 C17 122.9(3) . . ?
C17 C18 H18 118.5 . . ?
O3 C35 C36 114.9(3) . . ?
O3 C35 C34 124.0(3) . . ?
C36 C35 C34 121.1(4) . . ?
C43 C44 H44 119.6 . . ?
C43 C44 C39 120.8(4) . . ?
C39 C44 H44 119.6 . . ?
C31 C30 C27 123.2(3) . . ?
C29 C30 C31 108.2(3) . . ?
C29 C30 C27 128.6(3) . . ?
N3 C29 C28 122.5(3) . . ?
C30 C29 N3 109.0(3) . . ?
C30 C29 C28 128.3(3) . . ?
C31 C36 H36 120.9 . . ?
C35 C36 C31 118.1(3) . . ?
C35 C36 H36 120.9 . . ?
C42 C41 H41 120.8 . . ?
C42 C41 C40 118.4(4) . . ?
C40 C41 H41 120.8 . . ?
C8 C7 H7 119.8 . . ?
C6 C7 C8 120.4(3) . . ?
C6 C7 H7 119.8 . . ?
C26 C27 H27A 109.2 . . ?
C26 C27 H27B 109.2 . . ?
C30 C27 C26 112.2(3) . . ?
C30 C27 H27A 109.2 . . ?
C30 C27 H27B 109.2 . . ?
H27A C27 H27B 107.9 . . ?
O3 C37 H37A 109.5 . . ?
O3 C37 H37B 109.5 . . ?
O3 C37 H37C 109.5 . . ?
H37A C37 H37B 109.5 . . ?
H37A C37 H37C 109.5 . . ?
H37B C37 H37C 109.5 . . ?
C22 C23 H23 119.9 . . ?
C24 C23 C22 120.3(4) . . ?
C24 C23 H23 119.9 . . ?
C41 C42 Cl1 118.9(3) . . ?
C41 C42 C43 122.3(4) . . ?
C43 C42 Cl1 118.8(3) . . ?
C31 C32 N3 107.4(3) . . ?
C33 C32 N3 131.3(3) . . ?
C33 C32 C31 121.1(3) . . ?
C11 C12 H12A 109.5 . . ?
C11 C12 H12B 109.5 . . ?
C11 C12 H12C 109.5 . . ?
H12A C12 H12B 109.5 . . ?
H12A C12 H12C 109.5 . . ?
H12B C12 H12C 109.5 . . ?
C25 C24 H24 119.9 . . ?
C23 C24 C25 120.2(4) . . ?
C23 C24 H24 119.9 . . ?
C16 C17 C18 120.1(3) . . ?
C16 C17 H17 119.9 . . ?
C18 C17 H17 119.9 . . ?
C14 C15 H15A 109.5 . . ?
C14 C15 H15B 109.5 . . ?
C14 C15 H15C 109.5 . . ?
H15A C15 H15B 109.5 . . ?
H15A C15 H15C 109.5 . . ?
H15B C15 H15C 109.5 . . ?
C44 C43 H43 120.8 . . ?
C42 C43 C44 118.5(4) . . ?
C42 C43 H43 120.8 . . ?
C5 C6 H6 119.5 . . ?
C7 C6 C5 121.1(4) . . ?
C7 C6 H6 119.5 . . ?
C32 C33 H33 121.0 . . ?
C32 C33 C34 117.9(3) . . ?
C34 C33 H33 121.0 . . ?
C44 C39 C38 121.0(4) . . ?
C40 C39 C44 119.6(4) . . ?
C40 C39 C38 119.1(4) . . ?
C35 C34 H34 119.5 . . ?
C33 C34 C35 121.0(3) . . ?
C33 C34 H34 119.5 . . ?
C14 C13 H13A 109.5 . . ?
C14 C13 H13B 109.5 . . ?
C14 C13 H13C 109.5 . . ?
H13A C13 H13B 109.5 . . ?
H13A C13 H13C 109.5 . . ?
H13B C13 H13C 109.5 . . ?
O4 C38 N3 119.9(4) . . ?
O4 C38 C39 121.1(4) . . ?
N3 C38 C39 118.8(3) . . ?
C11 C10 H10A 109.5 . . ?
C11 C10 H10B 109.5 . . ?
C11 C10 H10C 109.5 . . ?
H10A C10 H10B 109.5 . . ?
H10A C10 H10C 109.5 . . ?
H10B C10 H10C 109.5 . . ?
C41 C40 H40 119.8 . . ?
C39 C40 C41 120.5(4) . . ?
C39 C40 H40 119.8 . . ?

loop_
_geom_bond_atom_site_label_1
_geom_bond_atom_site_label_2
_geom_bond_distance
_geom_bond_site_symmetry_2
_geom_bond_publ_flag
Au1 O1 2.021(3) . ?
Au1 C1 1.951(3) . ?
Cl1 C42 1.750(4) . ?
O1 C26 1.262(4) . ?
N2 C1 1.349(4) . ?
N2 C4 1.454(4) . ?
N2 C2 1.366(5) . ?
O3 C35 1.376(4) . ?
O3 C37 1.423(5) . ?
N1 C1 1.377(4) . ?
N1 C19 1.412(4) . ?
N1 C3 1.411(5) . ?
O2 C26 1.219(5) . ?
O4 C38 1.216(5) . ?
C26 C27 1.542(5) . ?
N3 C29 1.431(4) . ?
N3 C32 1.416(5) . ?
N3 C38 1.397(5) . ?
C9 C4 1.399(5) . ?
C9 C11 1.525(5) . ?
C9 C8 1.397(5) . ?
C4 C5 1.402(5) . ?
C19 C20 1.487(5) . ?
C19 C18 1.344(5) . ?
C2 H2 0.9500 . ?
C2 C3 1.366(5) . ?
C5 C14 1.518(5) . ?
C5 C6 1.397(5) . ?
C3 C16 1.417(5) . ?
C21 H21 0.9500 . ?
C21 C22 1.397(6) . ?
C21 C20 1.383(5) . ?
C31 C30 1.442(5) . ?
C31 C36 1.392(5) . ?
C31 C32 1.400(5) . ?
C22 H22 0.9500 . ?
C22 C23 1.371(6) . ?
C11 H11 1.0000 . ?
C11 C12 1.522(5) . ?
C11 C10 1.529(6) . ?
C25 H25 0.9500 . ?
C25 C20 1.386(5) . ?
C25 C24 1.377(6) . ?
C8 H8 0.9500 . ?
C8 C7 1.379(5) . ?
C14 H14 1.0000 . ?
C14 C15 1.518(6) . ?
C14 C13 1.530(7) . ?
C28 H28A 0.9800 . ?
C28 H28B 0.9800 . ?
C28 H28C 0.9800 . ?
C28 C29 1.500(5) . ?
C16 H16 0.9500 . ?
C16 C17 1.349(5) . ?
C18 H18 0.9500 . ?
C18 C17 1.427(5) . ?
C35 C36 1.384(5) . ?
C35 C34 1.394(5) . ?
C44 H44 0.9500 . ?
C44 C43 1.382(6) . ?
C44 C39 1.386(5) . ?
C30 C29 1.354(5) . ?
C30 C27 1.500(5) . ?
C36 H36 0.9500 . ?
C41 H41 0.9500 . ?
C41 C42 1.377(6) . ?
C41 C40 1.390(6) . ?
C7 H7 0.9500 . ?
C7 C6 1.376(5) . ?
C27 H27A 0.9900 . ?
C27 H27B 0.9900 . ?
C37 H37A 0.9800 . ?
C37 H37B 0.9800 . ?
C37 H37C 0.9800 . ?
C23 H23 0.9500 . ?
C23 C24 1.367(6) . ?
C42 C43 1.379(6) . ?
C32 C33 1.383(5) . ?
C12 H12A 0.9800 . ?
C12 H12B 0.9800 . ?
C12 H12C 0.9800 . ?
C24 H24 0.9500 . ?
C17 H17 0.9500 . ?
C15 H15A 0.9800 . ?
C15 H15B 0.9800 . ?
C15 H15C 0.9800 . ?
C43 H43 0.9500 . ?
C6 H6 0.9500 . ?
C33 H33 0.9500 . ?
C33 C34 1.393(5) . ?
C39 C38 1.487(6) . ?
C39 C40 1.386(5) . ?
C34 H34 0.9500 . ?
C13 H13A 0.9800 . ?
C13 H13B 0.9800 . ?
C13 H13C 0.9800 . ?
C10 H10A 0.9800 . ?
C10 H10B 0.9800 . ?
C10 H10C 0.9800 . ?
C40 H40 0.9500 . ?

loop_
_geom_torsion_atom_site_label_1
_geom_torsion_atom_site_label_2
_geom_torsion_atom_site_label_3
_geom_torsion_atom_site_label_4
_geom_torsion
_geom_torsion_site_symmetry_1
_geom_torsion_site_symmetry_2
_geom_torsion_site_symmetry_3
_geom_torsion_site_symmetry_4
_geom_torsion_publ_flag
Au1 O1 C26 O2 6.7(5) . . . . ?
Au1 O1 C26 C27 -171.7(2) . . . . ?
Cl1 C42 C43 C44 178.2(3) . . . . ?
O1 C26 C27 C30 65.1(4) . . . . ?
N2 C4 C5 C14 -2.3(5) . . . . ?
N2 C4 C5 C6 179.5(3) . . . . ?
N2 C2 C3 N1 0.2(4) . . . . ?
N2 C2 C3 C16 178.8(4) . . . . ?
O3 C35 C36 C31 179.1(3) . . . . ?
O3 C35 C34 C33 179.8(4) . . . . ?
N1 C19 C20 C21 97.1(4) . . . . ?
N1 C19 C20 C25 -83.2(4) . . . . ?
N1 C19 C18 C17 1.0(6) . . . . ?
N1 C3 C16 C17 -0.2(6) . . . . ?
O2 C26 C27 C30 -113.4(4) . . . . ?
C1 N2 C4 C9 -80.7(4) . . . . ?
C1 N2 C4 C5 99.0(4) . . . . ?
C1 N2 C2 C3 -0.6(4) . . . . ?
C1 N1 C19 C20 -6.4(5) . . . . ?
C1 N1 C19 C18 178.6(3) . . . . ?
C1 N1 C3 C2 0.2(4) . . . . ?
C1 N1 C3 C16 -178.7(3) . . . . ?
N3 C32 C33 C34 -176.0(4) . . . . ?
C9 C4 C5 C14 177.4(4) . . . . ?
C9 C4 C5 C6 -0.8(6) . . . . ?
C9 C8 C7 C6 0.0(6) . . . . ?
C4 N2 C1 Au1 7.6(5) . . . . ?
C4 N2 C1 N1 -177.0(3) . . . . ?
C4 N2 C2 C3 177.1(3) . . . . ?
C4 C9 C11 C12 133.6(4) . . . . ?
C4 C9 C11 C10 -102.2(4) . . . . ?
C4 C9 C8 C7 0.2(5) . . . . ?
C4 C5 C14 C15 122.6(4) . . . . ?
C4 C5 C14 C13 -113.9(4) . . . . ?
C4 C5 C6 C7 0.9(6) . . . . ?
C19 N1 C1 Au1 -7.6(6) . . . . ?
C19 N1 C1 N2 177.7(3) . . . . ?
C19 N1 C3 C2 -178.2(3) . . . . ?
C19 N1 C3 C16 2.9(5) . . . . ?
C19 C18 C17 C16 1.6(7) . . . . ?
C2 N2 C1 Au1 -174.7(3) . . . . ?
C2 N2 C1 N1 0.7(4) . . . . ?
C2 N2 C4 C9 101.8(4) . . . . ?
C2 N2 C4 C5 -78.5(5) . . . . ?
C2 C3 C16 C17 -178.7(4) . . . . ?
C3 N1 C1 Au1 174.1(3) . . . . ?
C3 N1 C1 N2 -0.5(4) . . . . ?
C3 N1 C19 C20 171.7(3) . . . . ?
C3 N1 C19 C18 -3.2(5) . . . . ?
C3 C16 C17 C18 -2.0(6) . . . . ?
C21 C22 C23 C24 -0.8(6) . . . . ?
C31 C30 C29 N3 0.2(4) . . . . ?
C31 C30 C29 C28 -174.3(4) . . . . ?
C31 C30 C27 C26 59.7(5) . . . . ?
C31 C32 C33 C34 -0.7(6) . . . . ?
C22 C21 C20 C19 -179.3(3) . . . . ?
C22 C21 C20 C25 0.9(5) . . . . ?
C22 C23 C24 C25 0.2(6) . . . . ?
C11 C9 C4 N2 -1.2(5) . . . . ?
C11 C9 C4 C5 179.1(3) . . . . ?
C11 C9 C8 C7 -178.7(4) . . . . ?
C20 C19 C18 C17 -173.6(4) . . . . ?
C20 C21 C22 C23 0.2(6) . . . . ?
C20 C25 C24 C23 1.0(6) . . . . ?
C8 C9 C4 N2 180.0(3) . . . . ?
C8 C9 C4 C5 0.3(5) . . . . ?
C8 C9 C11 C12 -47.6(5) . . . . ?
C8 C9 C11 C10 76.6(4) . . . . ?
C8 C7 C6 C5 -0.6(6) . . . . ?
C14 C5 C6 C7 -177.3(4) . . . . ?
C18 C19 C20 C21 -88.4(5) . . . . ?
C18 C19 C20 C25 91.4(5) . . . . ?
C44 C39 C38 O4 125.8(4) . . . . ?
C44 C39 C38 N3 -49.0(5) . . . . ?
C44 C39 C40 C41 -0.1(6) . . . . ?
C30 C31 C36 C35 179.4(4) . . . . ?
C30 C31 C32 N3 -2.7(4) . . . . ?
C30 C31 C32 C33 -179.0(3) . . . . ?
C29 N3 C32 C31 2.8(4) . . . . ?
C29 N3 C32 C33 178.6(4) . . . . ?
C29 N3 C38 O4 153.2(4) . . . . ?
C29 N3 C38 C39 -32.0(6) . . . . ?
C29 C30 C27 C26 -120.5(4) . . . . ?
C36 C31 C30 C29 -176.8(4) . . . . ?
C36 C31 C30 C27 3.0(6) . . . . ?
C36 C31 C32 N3 175.9(3) . . . . ?
C36 C31 C32 C33 -0.4(5) . . . . ?
C36 C35 C34 C33 -0.2(6) . . . . ?
C41 C42 C43 C44 -0.7(6) . . . . ?
C27 C30 C29 N3 -179.6(3) . . . . ?
C27 C30 C29 C28 5.9(7) . . . . ?
C37 O3 C35 C36 -179.0(3) . . . . ?
C37 O3 C35 C34 1.1(5) . . . . ?
C42 C41 C40 C39 -0.8(6) . . . . ?
C32 N3 C29 C28 173.0(3) . . . . ?
C32 N3 C29 C30 -1.9(4) . . . . ?
C32 N3 C38 O4 -24.5(6) . . . . ?
C32 N3 C38 C39 150.3(3) . . . . ?
C32 C31 C30 C29 1.5(4) . . . . ?
C32 C31 C30 C27 -178.7(3) . . . . ?
C32 C31 C36 C35 1.2(5) . . . . ?
C32 C33 C34 C35 1.0(6) . . . . ?
C24 C25 C20 C19 178.7(3) . . . . ?
C24 C25 C20 C21 -1.6(6) . . . . ?
C43 C44 C39 C38 -172.7(3) . . . . ?
C43 C44 C39 C40 0.7(6) . . . . ?
C6 C5 C14 C15 -59.3(5) . . . . ?
C6 C5 C14 C13 64.2(5) . . . . ?
C39 C44 C43 C42 -0.2(6) . . . . ?
C34 C35 C36 C31 -0.9(5) . . . . ?
C38 N3 C29 C28 -5.0(6) . . . . ?
C38 N3 C29 C30 -179.9(3) . . . . ?
C38 N3 C32 C31 -179.0(3) . . . . ?
C38 N3 C32 C33 -3.3(6) . . . . ?
C38 C39 C40 C41 173.3(4) . . . . ?
C40 C41 C42 Cl1 -177.7(3) . . . . ?
C40 C41 C42 C43 1.3(6) . . . . ?
C40 C39 C38 O4 -47.6(6) . . . . ?
C40 C39 C38 N3 137.7(4) . . . . ?
